data_9001246
loop_
_publ_author_name
'Reeder, R. J.'
'Dollase, W. A.'

_publ_section_title
;Structural variation in the dolomite-ankerite solid-solution series: An
 X-ray, Mossbauer, and TEM study sample AMNH 6376
;
_journal_name_full 'American Mineralogist'
_journal_page_first 1159
_journal_page_last 1167
_journal_volume 74
_journal_year 1989
_chemical_formula_sum 'C2 Ca1.007 Fe0.542 Mg0.451 O6'
_chemical_name_mineral Ankerite
_space_group_IT_number 148
_symmetry_space_group_name_Hall '-R 3'
_symmetry_space_group_name_H-M 'R -3 :H'
_cell_angle_alpha 90
_cell_angle_beta 90
_cell_angle_gamma 120
_cell_length_a 4.8240
_cell_length_b 4.8240
_cell_length_c 16.1217
_cell_formula_units_Z 3
_cell_volume 324.905
_database_code_amcsd 0001273
_exptl_crystal_density_diffrn 3.091
_cod_original_sg_symbol_H-M 'R -3'
_cod_original_formula_sum 'Ca1.007 Fe.542 Mg.451 C2 O6'
_cod_database_code 9001246

loop_
_space_group_symop_operation_xyz
x,y,z
2/3+x,1/3+y,1/3+z
1/3+x,2/3+y,2/3+z
y,-x+y,-z
2/3+y,1/3-x+y,1/3-z
1/3+y,2/3-x+y,2/3-z
-x+y,-x,z
2/3-x+y,1/3-x,1/3+z
1/3-x+y,2/3-x,2/3+z
-x,-y,-z
2/3-x,1/3-y,1/3-z
1/3-x,2/3-y,2/3-z
-y,x-y,z
2/3-y,1/3+x-y,1/3+z
1/3-y,2/3+x-y,2/3+z
x-y,x,-z
2/3+x-y,1/3+x,1/3-z
1/3+x-y,2/3+x,2/3-z

loop_
_atom_site_aniso_label
_atom_site_aniso_U_11
_atom_site_aniso_U_22
_atom_site_aniso_U_33
_atom_site_aniso_U_12
_atom_site_aniso_U_13
_atom_site_aniso_U_23
CaA 0.00928 0.00928 0.00882 0.00464 0.00000 0.00000
FeA 0.00928 0.00928 0.00882 0.00464 0.00000 0.00000
MgB 0.00690 0.00690 0.00816 0.00345 0.00000 0.00000
FeB 0.00690 0.00690 0.00816 0.00345 0.00000 0.00000
CaB 0.00690 0.00690 0.00816 0.00345 0.00000 0.00000
C 0.00875 0.00875 0.00922 0.00438 0.00000 0.00000
O 0.00867 0.01406 0.01620 0.00645 -0.00082 -0.00345

loop_
_atom_site_label
_atom_site_fract_x
_atom_site_fract_y
_atom_site_fract_z
_atom_site_occupancy
CaA 0.00000 0.00000 0.00000 0.99800
FeA 0.00000 0.00000 0.00000 0.00200
MgB 0.00000 0.00000 0.50000 0.45100
FeB 0.00000 0.00000 0.50000 0.54000
CaB 0.00000 0.00000 0.50000 0.00900
C 0.00000 0.00000 0.24360 1.00000
O 0.24980 -0.03000 0.24471 1.00000

loop_
_cod_related_entry_id
_cod_related_entry_database
_cod_related_entry_code
1 AMCSD 0001273
